data_4083643
loop_
_publ_author_name
'Sun, Wen-Hua'
'Hao, Peng'
'Zhang, Shu'
'Shi, Qisong'
'Zuo, Weiwei'
'Tang, Xiubo'
'Lu, Xiaoming'

_publ_section_title
;
 Iron(II) and Cobalt(II) 2-(Benzimidazolyl)-6-(1-(arylimino)ethyl)pyridyl
 Complexes as Catalysts for Ethylene Oligomerization and Polymerization
;
_journal_issue 10
_journal_name_full Organometallics
_journal_page_first 2720
_journal_paper_doi 10.1021/om0700819
_journal_volume 26
_journal_year 2007
_chemical_formula_sum 'C25 H26 Cl2 Co N4'
_chemical_formula_weight 512.33
_chemical_name_systematic
;
{(E)-2,6-diethyl-N-(1-(6-(1-methyl-1H-benzo[d]imidazol-2-yl)
pyridin-2-yl)ethylidene)benzenamine}dichlorocobalt 
;
_space_group_IT_number 14
_symmetry_cell_setting monoclinic
_symmetry_space_group_name_Hall '-P 2ybc'
_symmetry_space_group_name_H-M 'P 1 21/c 1'
_atom_sites_solution_hydrogens geom
_atom_sites_solution_primary direct
_atom_sites_solution_secondary difmap
_audit_creation_method SHELXL-97
_cell_angle_alpha 90.00
_cell_angle_beta 95.5010(10)
_cell_angle_gamma 90.00
_cell_formula_units_Z 4
_cell_length_a 9.57290(10)
_cell_length_b 14.1768(2)
_cell_length_c 18.5031(3)
_cell_measurement_reflns_used 293
_cell_measurement_temperature 293(2)
_cell_measurement_theta_max 28.30
_cell_measurement_theta_min 1.81
_cell_volume 2499.55(6)
_computing_cell_refinement 'Siemens SMART & SAINT'
_computing_data_collection 'Siemens SMART'
_computing_data_reduction 'Siemens XPREP'
_computing_molecular_graphics 'Bruker SHELXTL'
_computing_publication_material 'Bruker SHELXTL'
_computing_structure_refinement 'Siemens SHELXTL'
_computing_structure_solution 'Siemens SHELXTL'
_diffrn_ambient_temperature 293(2)
_diffrn_measured_fraction_theta_full 0.998
_diffrn_measured_fraction_theta_max 0.998
_diffrn_measurement_device_type 'Bruker P4'
_diffrn_measurement_method '\w scans'
_diffrn_radiation_monochromator graphite
_diffrn_radiation_source 'fine-focus sealed tube'
_diffrn_radiation_type MoK\a
_diffrn_radiation_wavelength 0.71073
_diffrn_reflns_av_R_equivalents 0.0348
_diffrn_reflns_av_sigmaI/netI 0.0353
_diffrn_reflns_limit_h_max 12
_diffrn_reflns_limit_h_min -12
_diffrn_reflns_limit_k_max 18
_diffrn_reflns_limit_k_min -18
_diffrn_reflns_limit_l_max 24
_diffrn_reflns_limit_l_min -20
_diffrn_reflns_number 36642
_diffrn_reflns_theta_full 28.30
_diffrn_reflns_theta_max 28.30
_diffrn_reflns_theta_min 1.81
_diffrn_standards_decay_% none
_diffrn_standards_interval_count none
_diffrn_standards_interval_time none
_diffrn_standards_number none
_exptl_absorpt_coefficient_mu 0.920
_exptl_absorpt_correction_T_max 0.9136
_exptl_absorpt_correction_T_min 0.7699
_exptl_absorpt_correction_type empirical
_exptl_absorpt_process_details 'SADABS (Sheldrick, 1996)'
_exptl_crystal_colour green
_exptl_crystal_density_diffrn 1.361
_exptl_crystal_density_method 'not measured'
_exptl_crystal_description block
_exptl_crystal_F_000 1060
_exptl_crystal_size_max 0.30
_exptl_crystal_size_mid 0.20
_exptl_crystal_size_min 0.10
_refine_diff_density_max 1.050
_refine_diff_density_min -1.488
_refine_diff_density_rms 0.080
_refine_ls_extinction_method none
_refine_ls_goodness_of_fit_ref 1.087
_refine_ls_hydrogen_treatment constr
_refine_ls_matrix_type full
_refine_ls_number_parameters 271
_refine_ls_number_reflns 6200
_refine_ls_number_restraints 12
_refine_ls_restrained_S_all 1.086
_refine_ls_R_factor_gt 0.0577
_refine_ls_shift/su_max 0.003
_refine_ls_shift/su_mean 0.000
_refine_ls_structure_factor_coef Fsqd
_refine_ls_weighting_details 'calc w=1/[\s^2^(Fo^2^)+(0.1091P)^2^+1.2250P] where P=(Fo^2^+2Fc^2^)/3'
_refine_ls_weighting_scheme calc
_refine_ls_wR_factor_gt 0.1801
_refine_ls_wR_factor_ref 0.1963
_reflns_number_gt 4339
_reflns_number_total 6200
_reflns_threshold_expression >2sigma(I)
_cod_data_source_file om0700819si20070128_084704.cif
_cod_data_source_block 8b
_cod_depositor_comments
;
The following automatic conversions were performed:

'_symmetry_cell_setting' value 'Monoclinic' changed to 'monoclinic'
according to
/usr/data/users/saulius/automatic-downloads/retrospective/ACS/lib/dictionaries/cif_core.dic
dictionary named 'cif_core.dic' version 2.4.2 from 2011-04-26.

Automatic conversion script
Id: cif_fix_values 2281 2013-09-26 08:29:07Z andrius 
;
_cod_original_sg_symbol_H-M P2(1)/c
_cod_database_code 4083643
_refine_ls_r_factor_ref 0.0789

loop_
_symmetry_equiv_pos_as_xyz
'x, y, z'
'-x, y+1/2, -z+1/2'
'-x, -y, -z'
'x, -y-1/2, z-1/2'

loop_
_atom_site_label
_atom_site_type_symbol
_atom_site_fract_x
_atom_site_fract_y
_atom_site_fract_z
_atom_site_U_iso_or_equiv
_atom_site_adp_type
_atom_site_occupancy
_atom_site_symmetry_multiplicity
_atom_site_calc_flag
_atom_site_refinement_flags
Co1 Co 0.81994(4) 0.49953(3) 0.18470(2) 0.04165(16) Uani 1 1 d .
N1 N 0.9069(3) 0.55651(16) 0.09222(13) 0.0443(5) Uani 1 1 d .
Cl2 Cl 0.60641(9) 0.45944(11) 0.13008(6) 0.0817(4) Uani 1 1 d .
N2 N 1.0317(2) 0.46475(17) 0.19960(13) 0.0426(5) Uani 1 1 d .
Cl1 Cl 0.82776(15) 0.63360(7) 0.25227(6) 0.0887(4) Uani 1 1 d .
C7 C 1.0448(3) 0.55643(19) 0.09696(15) 0.0440(6) Uani 1 1 d .
N4 N 1.0970(3) 0.60960(18) 0.04424(14) 0.0525(7) Uani 1 1 d .
N3 N 0.8393(3) 0.39128(19) 0.27098(15) 0.0496(6) Uani 1 1 d .
C8 C 1.1214(3) 0.50231(18) 0.15581(18) 0.0444(7) Uani 1 1 d .
C13 C 0.9646(3) 0.3691(2) 0.29523(17) 0.0489(7) Uani 1 1 d .
C12 C 1.0778(3) 0.4099(2) 0.25534(17) 0.0470(7) Uani 1 1 d .
C1 C 0.8616(4) 0.6132(2) 0.03374(16) 0.0522(8) Uani 1 1 d .
C6 C 0.9807(4) 0.6473(2) 0.00346(16) 0.0578(9) Uani 1 1 d .
C15 C 0.7226(3) 0.3480(3) 0.3021(2) 0.0639(10) Uani 1 1 d .
C14 C 1.0047(4) 0.3045(3) 0.3578(2) 0.0684(10) Uani 1 1 d .
H14A H 0.9216 0.2838 0.3784 0.103 Uiso 1 1 calc R
H14B H 1.0645 0.3375 0.3940 0.103 Uiso 1 1 calc R
H14C H 1.0536 0.2508 0.3411 0.103 Uiso 1 1 calc R
C2 C 0.7277(5) 0.6383(3) 0.0061(2) 0.0679(10) Uani 1 1 d .
H2A H 0.6491 0.6153 0.0263 0.081 Uiso 1 1 calc R
C11 C 1.2188(4) 0.3912(3) 0.2705(2) 0.0645(9) Uani 1 1 d .
H11A H 1.2504 0.3531 0.3096 0.077 Uiso 1 1 calc R
C9 C 1.2646(4) 0.4859(3) 0.1693(2) 0.0616(9) Uani 1 1 d .
H9A H 1.3274 0.5126 0.1398 0.074 Uiso 1 1 calc R
C10 C 1.3115(4) 0.4299(3) 0.2268(2) 0.0720(11) Uani 1 1 d .
H10A H 1.4071 0.4180 0.2363 0.086 Uiso 1 1 calc R
C19 C 0.5512(6) 0.3425(5) 0.3883(3) 0.117(3) Uani 1 1 d .
H19A H 0.5107 0.3667 0.4281 0.140 Uiso 1 1 calc R
C20 C 0.6700(4) 0.3893(4) 0.3622(3) 0.0863(15) Uani 1 1 d .
C25 C 1.2429(5) 0.6284(3) 0.0314(2) 0.0779(12) Uani 1 1 d .
H25A H 1.3044 0.5944 0.0663 0.117 Uiso 1 1 calc R
H25B H 1.2613 0.6947 0.0362 0.117 Uiso 1 1 calc R
H25C H 1.2586 0.6082 -0.0167 0.117 Uiso 1 1 calc R
C5 C 0.9689(6) 0.7084(3) -0.0562(2) 0.0826(13) Uani 1 1 d .
H5A H 1.0470 0.7308 -0.0772 0.099 Uiso 1 1 calc R
C16 C 0.6667(4) 0.2650(3) 0.2664(3) 0.0890(15) Uani 1 1 d .
C18 C 0.4972(5) 0.2619(6) 0.3545(5) 0.126(3) Uani 1 1 d .
H18A H 0.4217 0.2319 0.3727 0.151 Uiso 1 1 calc R
C23 C 0.7300(10) 0.2255(6) 0.2037(5) 0.1658(17) Uani 1 1 d .
H23A H 0.7568 0.2778 0.1742 0.199 Uiso 1 1 calc R
H23B H 0.8157 0.1934 0.2220 0.199 Uiso 1 1 calc R
C4 C 0.8332(7) 0.7333(4) -0.0821(2) 0.1018(18) Uani 1 1 d .
H4A H 0.8206 0.7750 -0.1210 0.122 Uiso 1 1 calc R
C17 C 0.5510(5) 0.2251(4) 0.2953(4) 0.117(2) Uani 1 1 d .
H17A H 0.5095 0.1717 0.2734 0.141 Uiso 1 1 calc R
C3 C 0.7149(6) 0.6987(3) -0.0524(2) 0.0915(15) Uani 1 1 d .
H3A H 0.6260 0.7167 -0.0725 0.110 Uiso 1 1 calc R
C24 C 0.6473(10) 0.1601(6) 0.1562(4) 0.1658(17) Uani 1 1 d U
H24A H 0.7015 0.1399 0.1180 0.249 Uiso 1 1 calc R
H24B H 0.5636 0.1911 0.1355 0.249 Uiso 1 1 calc R
H24C H 0.6223 0.1063 0.1837 0.249 Uiso 1 1 calc R
C21 C 0.7293(12) 0.4749(6) 0.3974(5) 0.1658(17) Uani 1 1 d .
H21A H 0.8175 0.4845 0.3766 0.199 Uiso 1 1 calc R
H21B H 0.6680 0.5254 0.3782 0.199 Uiso 1 1 calc R
C22 C 0.7586(11) 0.4963(5) 0.4706(5) 0.1658(17) Uani 1 1 d U
H22A H 0.7984 0.5584 0.4755 0.249 Uiso 1 1 calc R
H22B H 0.8241 0.4512 0.4928 0.249 Uiso 1 1 calc R
H22C H 0.6735 0.4942 0.4941 0.249 Uiso 1 1 calc R

loop_
_atom_site_aniso_label
_atom_site_aniso_U_11
_atom_site_aniso_U_22
_atom_site_aniso_U_33
_atom_site_aniso_U_23
_atom_site_aniso_U_13
_atom_site_aniso_U_12
Co1 0.0367(2) 0.0467(3) 0.0430(3) 0.00363(15) 0.01147(17) 0.00569(15)
N1 0.0510(14) 0.0423(12) 0.0413(12) 0.0018(10) 0.0129(10) 0.0028(10)
Cl2 0.0392(5) 0.1393(10) 0.0668(6) 0.0196(6) 0.0052(4) -0.0132(5)
N2 0.0378(12) 0.0415(12) 0.0502(14) 0.0020(10) 0.0129(10) 0.0030(10)
Cl1 0.1440(11) 0.0617(6) 0.0649(6) -0.0135(5) 0.0336(6) 0.0152(6)
C7 0.0516(17) 0.0408(13) 0.0424(14) -0.0074(11) 0.0197(12) -0.0071(12)
N4 0.0700(18) 0.0462(13) 0.0452(13) -0.0092(11) 0.0251(13) -0.0143(12)
N3 0.0397(13) 0.0514(14) 0.0588(15) 0.0149(12) 0.0109(11) 0.0002(11)
C8 0.0404(15) 0.0416(14) 0.0539(17) -0.0038(12) 0.0180(13) -0.0026(11)
C13 0.0449(17) 0.0484(15) 0.0545(17) 0.0104(13) 0.0109(13) 0.0049(12)
C12 0.0402(15) 0.0474(15) 0.0543(17) 0.0064(13) 0.0092(13) 0.0061(12)
C1 0.075(2) 0.0424(15) 0.0395(15) -0.0012(12) 0.0100(14) 0.0017(14)
C6 0.095(3) 0.0404(15) 0.0406(16) -0.0062(12) 0.0215(17) -0.0080(16)
C15 0.0402(17) 0.072(2) 0.081(2) 0.0357(19) 0.0122(16) 0.0042(15)
C14 0.060(2) 0.073(2) 0.073(2) 0.0305(19) 0.0133(17) 0.0130(18)
C2 0.082(3) 0.066(2) 0.0545(19) 0.0050(17) 0.0024(18) 0.0162(19)
C11 0.0418(18) 0.075(2) 0.076(2) 0.0178(19) 0.0035(16) 0.0061(16)
C9 0.0418(18) 0.072(2) 0.074(2) 0.0034(18) 0.0202(17) -0.0039(15)
C10 0.0373(18) 0.086(3) 0.093(3) 0.010(2) 0.0096(17) 0.0069(17)
C19 0.067(3) 0.163(6) 0.128(5) 0.089(5) 0.049(3) 0.036(4)
C20 0.063(2) 0.115(4) 0.087(3) 0.049(3) 0.037(2) 0.019(2)
C25 0.084(3) 0.085(3) 0.070(2) -0.001(2) 0.036(2) -0.033(2)
C5 0.141(4) 0.063(2) 0.0467(19) 0.0052(17) 0.026(2) -0.016(3)
C16 0.053(2) 0.077(3) 0.135(4) 0.046(3) -0.005(2) -0.0159(19)
C18 0.048(3) 0.143(6) 0.188(7) 0.111(6) 0.021(3) 0.005(3)
C23 0.215(5) 0.155(4) 0.127(3) -0.013(3) 0.013(3) -0.057(3)
C4 0.175(6) 0.077(3) 0.051(2) 0.020(2) -0.002(3) 0.003(3)
C17 0.059(3) 0.105(4) 0.186(7) 0.075(4) 0.002(3) -0.017(3)
C3 0.131(4) 0.084(3) 0.056(2) 0.019(2) -0.004(3) 0.025(3)
C24 0.215(5) 0.155(4) 0.127(3) -0.013(3) 0.013(3) -0.057(3)
C21 0.215(5) 0.155(4) 0.127(3) -0.013(3) 0.013(3) -0.057(3)
C22 0.215(5) 0.155(4) 0.127(3) -0.013(3) 0.013(3) -0.057(3)

loop_
_atom_type_symbol
_atom_type_description
_atom_type_scat_dispersion_real
_atom_type_scat_dispersion_imag
_atom_type_scat_source
C C 0.0033 0.0016 'International Tables Vol C Tables 4.2.6.8 and 6.1.1.4'
H H 0.0000 0.0000 'International Tables Vol C Tables 4.2.6.8 and 6.1.1.4'
N N 0.0061 0.0033 'International Tables Vol C Tables 4.2.6.8 and 6.1.1.4'
Cl Cl 0.1484 0.1585 'International Tables Vol C Tables 4.2.6.8 and 6.1.1.4'
Co Co 0.3494 0.9721 'International Tables Vol C Tables 4.2.6.8 and 6.1.1.4'

loop_
_geom_angle_atom_site_label_1
_geom_angle_atom_site_label_2
_geom_angle_atom_site_label_3
_geom_angle
N2 Co1 N1 75.26(10)
N2 Co1 N3 74.12(9)
N1 Co1 N3 146.20(9)
N2 Co1 Cl2 145.77(8)
N1 Co1 Cl2 98.16(7)
N3 Co1 Cl2 99.07(8)
N2 Co1 Cl1 98.34(8)
N1 Co1 Cl1 97.46(7)
N3 Co1 Cl1 100.80(8)
Cl2 Co1 Cl1 115.87(5)
C7 N1 C1 106.9(2)
C7 N1 Co1 114.38(19)
C1 N1 Co1 136.9(2)
C12 N2 C8 120.9(3)
C12 N2 Co1 119.16(19)
C8 N2 Co1 119.8(2)
N1 C7 N4 112.7(3)
N1 C7 C8 118.4(2)
N4 C7 C8 128.9(3)
C7 N4 C6 105.7(3)
C7 N4 C25 129.5(3)
C6 N4 C25 124.7(3)
C13 N3 C15 119.5(3)
C13 N3 Co1 115.8(2)
C15 N3 Co1 124.7(2)
N2 C8 C9 120.1(3)
N2 C8 C7 110.6(3)
C9 C8 C7 129.3(3)
N3 C13 C12 115.8(3)
N3 C13 C14 125.7(3)
C12 C13 C14 118.5(3)
N2 C12 C11 121.0(3)
N2 C12 C13 114.1(3)
C11 C12 C13 124.9(3)
C2 C1 N1 130.5(3)
C2 C1 C6 121.6(3)
N1 C1 C6 107.9(3)
N4 C6 C5 131.7(4)
N4 C6 C1 106.9(3)
C5 C6 C1 121.4(4)
C20 C15 C16 124.6(4)
C20 C15 N3 119.5(4)
C16 C15 N3 115.8(4)
C13 C14 H14A 109.5
C13 C14 H14B 109.5
H14A C14 H14B 109.5
C13 C14 H14C 109.5
H14A C14 H14C 109.5
H14B C14 H14C 109.5
C3 C2 C1 117.4(4)
C3 C2 H2A 121.3
C1 C2 H2A 121.3
C10 C11 C12 118.7(3)
C10 C11 H11A 120.6
C12 C11 H11A 120.6
C10 C9 C8 118.8(3)
C10 C9 H9A 120.6
C8 C9 H9A 120.6
C9 C10 C11 120.5(3)
C9 C10 H10A 119.8
C11 C10 H10A 119.8
C18 C19 C20 120.2(6)
C18 C19 H19A 119.9
C20 C19 H19A 119.9
C15 C20 C19 115.5(6)
C15 C20 C21 123.3(5)
C19 C20 C21 121.2(6)
N4 C25 H25A 109.5
N4 C25 H25B 109.5
H25A C25 H25B 109.5
N4 C25 H25C 109.5
H25A C25 H25C 109.5
H25B C25 H25C 109.5
C4 C5 C6 115.6(4)
C4 C5 H5A 122.2
C6 C5 H5A 122.2
C17 C16 C15 115.6(6)
C17 C16 C23 123.4(6)
C15 C16 C23 121.0(4)
C17 C18 C19 122.0(5)
C17 C18 H18A 119.0
C19 C18 H18A 119.0
C24 C23 C16 118.5(8)
C24 C23 H23A 107.7
C16 C23 H23A 107.7
C24 C23 H23B 107.7
C16 C23 H23B 107.7
H23A C23 H23B 107.1
C5 C4 C3 123.0(4)
C5 C4 H4A 118.5
C3 C4 H4A 118.5
C18 C17 C16 122.0(6)
C18 C17 H17A 119.0
C16 C17 H17A 119.0
C2 C3 C4 120.9(5)
C2 C3 H3A 119.5
C4 C3 H3A 119.5
C23 C24 H24A 109.5
C23 C24 H24B 109.5
H24A C24 H24B 109.5
C23 C24 H24C 109.5
H24A C24 H24C 109.5
H24B C24 H24C 109.5
C22 C21 C20 130.3(8)
C22 C21 H21A 104.7
C20 C21 H21A 104.7
C22 C21 H21B 104.7
C20 C21 H21B 104.7
H21A C21 H21B 105.7
C21 C22 H22A 109.5
C21 C22 H22B 109.5
H22A C22 H22B 109.5
C21 C22 H22C 109.5
H22A C22 H22C 109.5
H22B C22 H22C 109.5

loop_
_geom_bond_atom_site_label_1
_geom_bond_atom_site_label_2
_geom_bond_distance
Co1 N2 2.079(2)
Co1 N1 2.132(2)
Co1 N3 2.209(2)
Co1 Cl2 2.2643(10)
Co1 Cl1 2.2723(10)
N1 C7 1.315(4)
N1 C1 1.384(4)
N2 C12 1.333(4)
N2 C8 1.345(4)
C7 N4 1.365(4)
C7 C8 1.469(5)
N4 C6 1.391(5)
N4 C25 1.463(5)
N3 C13 1.279(4)
N3 C15 1.442(4)
C8 C9 1.389(5)
C13 C12 1.485(4)
C13 C14 1.497(4)
C12 C11 1.377(4)
C1 C2 1.380(5)
C1 C6 1.403(5)
C6 C5 1.399(5)
C15 C20 1.393(6)
C15 C16 1.428(7)
C14 H14A 0.9600
C14 H14B 0.9600
C14 H14C 0.9600
C2 C3 1.378(6)
C2 H2A 0.9300
C11 C10 1.372(5)
C11 H11A 0.9300
C9 C10 1.369(6)
C9 H9A 0.9300
C10 H10A 0.9300
C19 C18 1.379(10)
C19 C20 1.440(7)
C19 H19A 0.9300
C20 C21 1.465(9)
C25 H25A 0.9600
C25 H25B 0.9600
C25 H25C 0.9600
C5 C4 1.387(8)
C5 H5A 0.9300
C16 C17 1.395(7)
C16 C23 1.470(10)
C18 C17 1.357(10)
C18 H18A 0.9300
C23 C24 1.459(10)
C23 H23A 0.9700
C23 H23B 0.9700
C4 C3 1.395(8)
C4 H4A 0.9300
C17 H17A 0.9300
C3 H3A 0.9300
C24 H24A 0.9600
C24 H24B 0.9600
C24 H24C 0.9600
C21 C22 1.390(10)
C21 H21A 0.9700
C21 H21B 0.9700
C22 H22A 0.9600
C22 H22B 0.9600
C22 H22C 0.9600

loop_
_geom_torsion_atom_site_label_1
_geom_torsion_atom_site_label_2
_geom_torsion_atom_site_label_3
_geom_torsion_atom_site_label_4
_geom_torsion
N2 Co1 N1 C7 -11.13(19)
N3 Co1 N1 C7 -36.8(3)
Cl2 Co1 N1 C7 -156.81(19)
Cl1 Co1 N1 C7 85.59(19)
N2 Co1 N1 C1 -173.1(3)
N3 Co1 N1 C1 161.2(3)
Cl2 Co1 N1 C1 41.2(3)
Cl1 Co1 N1 C1 -76.4(3)
N1 Co1 N2 C12 -174.4(2)
N3 Co1 N2 C12 -8.9(2)
Cl2 Co1 N2 C12 -91.6(3)
Cl1 Co1 N2 C12 90.1(2)
N1 Co1 N2 C8 9.6(2)
N3 Co1 N2 C8 175.1(2)
Cl2 Co1 N2 C8 92.4(2)
Cl1 Co1 N2 C8 -85.9(2)
C1 N1 C7 N4 -0.5(3)
Co1 N1 C7 N4 -167.80(18)
C1 N1 C7 C8 179.1(2)
Co1 N1 C7 C8 11.8(3)
N1 C7 N4 C6 0.9(3)
C8 C7 N4 C6 -178.7(3)
N1 C7 N4 C25 179.2(3)
C8 C7 N4 C25 -0.4(5)
N2 Co1 N3 C13 8.9(2)
N1 Co1 N3 C13 34.7(3)
Cl2 Co1 N3 C13 154.5(2)
Cl1 Co1 N3 C13 -86.8(2)
N2 Co1 N3 C15 -173.2(3)
N1 Co1 N3 C15 -147.4(3)
Cl2 Co1 N3 C15 -27.6(3)
Cl1 Co1 N3 C15 91.1(3)
C12 N2 C8 C9 -1.5(5)
Co1 N2 C8 C9 174.4(2)
C12 N2 C8 C7 177.6(3)
Co1 N2 C8 C7 -6.5(3)
N1 C7 C8 N2 -3.9(4)
N4 C7 C8 N2 175.6(3)
N1 C7 C8 C9 175.1(3)
N4 C7 C8 C9 -5.4(5)
C15 N3 C13 C12 174.3(3)
Co1 N3 C13 C12 -7.8(4)
C15 N3 C13 C14 -3.8(5)
Co1 N3 C13 C14 174.2(3)
C8 N2 C12 C11 1.1(5)
Co1 N2 C12 C11 -174.9(3)
C8 N2 C12 C13 -176.2(3)
Co1 N2 C12 C13 7.9(4)
N3 C13 C12 N2 0.4(4)
C14 C13 C12 N2 178.6(3)
N3 C13 C12 C11 -176.7(3)
C14 C13 C12 C11 1.5(5)
C7 N1 C1 C2 -178.7(3)
Co1 N1 C1 C2 -15.8(5)
C7 N1 C1 C6 0.0(3)
Co1 N1 C1 C6 162.9(2)
C7 N4 C6 C5 178.5(4)
C25 N4 C6 C5 0.1(6)
C7 N4 C6 C1 -0.8(3)
C25 N4 C6 C1 -179.2(3)
C2 C1 C6 N4 179.3(3)
N1 C1 C6 N4 0.5(3)
C2 C1 C6 C5 0.0(5)
N1 C1 C6 C5 -178.9(3)
C13 N3 C15 C20 88.4(4)
Co1 N3 C15 C20 -89.4(4)
C13 N3 C15 C16 -93.1(4)
Co1 N3 C15 C16 89.1(4)
N1 C1 C2 C3 178.3(4)
C6 C1 C2 C3 -0.2(5)
N2 C12 C11 C10 -0.3(6)
C13 C12 C11 C10 176.6(4)
N2 C8 C9 C10 1.1(5)
C7 C8 C9 C10 -177.7(3)
C8 C9 C10 C11 -0.4(6)
C12 C11 C10 C9 0.0(6)
C16 C15 C20 C19 0.1(6)
N3 C15 C20 C19 178.4(3)
C16 C15 C20 C21 -179.6(6)
N3 C15 C20 C21 -1.3(7)
C18 C19 C20 C15 0.4(7)
C18 C19 C20 C21 -179.9(6)
N4 C6 C5 C4 -178.3(4)
C1 C6 C5 C4 0.9(5)
C20 C15 C16 C17 0.3(6)
N3 C15 C16 C17 -178.1(4)
C20 C15 C16 C23 -179.2(6)
N3 C15 C16 C23 2.4(7)
C20 C19 C18 C17 -1.4(8)
C17 C16 C23 C24 18.9(12)
C15 C16 C23 C24 -161.6(7)
C6 C5 C4 C3 -1.5(7)
C19 C18 C17 C16 1.8(8)
C15 C16 C17 C18 -1.3(7)
C23 C16 C17 C18 178.2(6)
C1 C2 C3 C4 -0.4(7)
C5 C4 C3 C2 1.3(8)
C15 C20 C21 C22 -136.2(11)
C19 C20 C21 C22 44.1(15)
